data_4022032
loop_
_publ_author_name
'Wadih Ghattas'
'Corinna R. Hess'
'Gilles Iacazio'
'Renaud Hardr\'e'
'Judith P. Klinman'
'Marius R\'eglier'

_publ_section_title
;
 Pathway for the Stereocontrolled Z and E Production of
 \a,\a-Difluorine-Substituted Phenyl Butenoates
;
_journal_name_full 'Journal of Organic Chemistry'
_journal_page_first 8618
_journal_page_last 8621
_journal_paper_doi 10.1021/jo061022s
_journal_volume 71
_journal_year 2006
_chemical_formula_sum 'C10 H8 F2 O2'
_chemical_formula_weight 198.16
_chemical_name_systematic
; 
 ? 
;
_space_group_IT_number 14
_symmetry_cell_setting monoclinic
_symmetry_space_group_name_Hall '-P 2ybc'
_symmetry_space_group_name_H-M 'P 1 21/c 1'
_atom_sites_solution_hydrogens geom
_atom_sites_solution_primary direct
_atom_sites_solution_secondary difmap
_audit_creation_method SHELXL-97
_cell_angle_alpha 90.00
_cell_angle_beta 90.25(2)
_cell_angle_gamma 90.00
_cell_formula_units_Z 4
_cell_length_a 17.51(1)
_cell_length_b 5.662(1)
_cell_length_c 9.238(3)
_cell_measurement_reflns_used 1803
_cell_measurement_temperature 293(2)
_cell_measurement_theta_max 26.36
_cell_measurement_theta_min 2.49
_cell_volume 915.9(6)
_computing_cell_refinement 'Denzo and Scalepak (Otwinowski & Minor, 1997)'
_computing_data_collection 'KappaCCD (Brucker-Nonius, 1998)'
_computing_data_reduction 'Denzo and Scalepak (Otwinowski & Minor, 1997)'
_computing_structure_refinement 'SHELXL-97 (Sheldrick, 1997)'
_computing_structure_solution 'SIR92 (Altomare et al., 1994)'
_diffrn_ambient_temperature 293(2)
_diffrn_measured_fraction_theta_full 0.885
_diffrn_measured_fraction_theta_max 0.885
_diffrn_measurement_device_type KappaCCD
_diffrn_measurement_method 'Phi scan'
_diffrn_radiation_monochromator graphite
_diffrn_radiation_source 'fine-focus sealed tube'
_diffrn_radiation_type MoK\a
_diffrn_radiation_wavelength 0.71073
_diffrn_reflns_av_R_equivalents 0.06
_diffrn_reflns_av_sigmaI/netI 0.0370
_diffrn_reflns_limit_h_max 21
_diffrn_reflns_limit_h_min -21
_diffrn_reflns_limit_k_max 0
_diffrn_reflns_limit_k_min -6
_diffrn_reflns_limit_l_max 10
_diffrn_reflns_limit_l_min 0
_diffrn_reflns_number 1654
_diffrn_reflns_theta_full 26.36
_diffrn_reflns_theta_max 26.36
_diffrn_reflns_theta_min 3.78
_exptl_absorpt_coefficient_mu 0.124
_exptl_absorpt_correction_type none
_exptl_crystal_colour colorless
_exptl_crystal_density_diffrn 1.437
_exptl_crystal_density_method 'not measured'
_exptl_crystal_description prism
_exptl_crystal_F_000 408
_exptl_crystal_size_max .5
_exptl_crystal_size_mid .5
_exptl_crystal_size_min .1
_refine_diff_density_max 0.173
_refine_diff_density_min -0.186
_refine_diff_density_rms 0.034
_refine_ls_extinction_method none
_refine_ls_goodness_of_fit_ref 1.111
_refine_ls_hydrogen_treatment constr
_refine_ls_matrix_type full
_refine_ls_number_parameters 127
_refine_ls_number_reflns 1654
_refine_ls_number_restraints 0
_refine_ls_restrained_S_all 1.111
_refine_ls_R_factor_all 0.0625
_refine_ls_R_factor_gt 0.0545
_refine_ls_shift/su_max 0.000
_refine_ls_shift/su_mean 0.000
_refine_ls_structure_factor_coef Fsqd
_refine_ls_weighting_details 'calc w=1/[\s^2^(Fo^2^)+(0.0370P)^2^+0.4305P] where P=(Fo^2^+2Fc^2^)/3'
_refine_ls_weighting_scheme calc
_refine_ls_wR_factor_gt 0.1180
_refine_ls_wR_factor_ref 0.1226
_reflns_number_gt 1461
_reflns_number_total 1654
_reflns_threshold_expression >2sigma(I)
_cod_data_source_file jo061022ssi20060516_084025.cif
_cod_depositor_comments
;
The following automatic conversions were performed:
'_symmetry_cell_setting' value 'Monoclinic' changed to 'monoclinic'
according to '/home/saulius/struct/CIF-dictionaries/cif_core.dic'
dictionary named 'cif_core.dic' version 2.4.1 from 2010-06-29.

Automatic conversion script
Id: cif_fix_enum 1527 2010-12-29 10:47:43Z saulius 
;
_cod_original_sg_symbol_H-M 'P 21/c'
_cod_database_code 4022032

loop_
_symmetry_equiv_pos_as_xyz
'x, y, z'
'-x, y+1/2, -z+1/2'
'-x, -y, -z'
'x, -y-1/2, z-1/2'

loop_
_atom_site_label
_atom_site_type_symbol
_atom_site_fract_x
_atom_site_fract_y
_atom_site_fract_z
_atom_site_U_iso_or_equiv
_atom_site_adp_type
_atom_site_occupancy
_atom_site_symmetry_multiplicity
_atom_site_calc_flag
_atom_site_refinement_flags
F1 F 0.33255(6) 0.11133(18) 0.69372(13) 0.0450(3) Uani 1 1 d .
F2 F 0.41790(7) -0.1141(2) 0.59273(12) 0.0505(4) Uani 1 1 d .
O2 O 0.41314(7) 0.1254(2) 0.92974(15) 0.0451(4) Uani 1 1 d .
H2 H 0.4440 0.1385 1.0070 0.054 Uiso 1 1 d R
O1 O 0.49438(7) -0.1462(2) 0.84277(15) 0.0431(4) Uani 1 1 d .
C1 C 0.43504(10) -0.0296(3) 0.83838(19) 0.0337(4) Uani 1 1 d .
C4 C 0.26035(12) -0.3200(4) 0.7897(3) 0.0539(6) Uani 1 1 d .
H4 H 0.2440 -0.5022 0.7972 0.065 Uiso 1 1 d R
C6 C 0.21921(12) 0.0408(4) 0.9278(3) 0.0551(6) Uani 1 1 d .
H6 H 0.2733 0.0548 0.9653 0.066 Uiso 1 1 d R
C3 C 0.33235(11) -0.2989(3) 0.7477(2) 0.0458(5) Uani 1 1 d .
H3 H 0.3664 -0.4326 0.7271 0.055 Uiso 1 1 d R
C5 C 0.20332(11) -0.1430(4) 0.8332(3) 0.0494(5) Uani 1 1 d .
C2 C 0.37718(10) -0.0810(3) 0.7171(2) 0.0367(4) Uani 1 1 d .
C7 C 0.16213(15) 0.1928(5) 0.9723(3) 0.0693(7) Uani 1 1 d .
H7 H 0.1764 0.3204 1.0343 0.083 Uiso 1 1 d R
C9 C 0.07207(15) -0.0164(6) 0.8281(4) 0.0902(10) Uani 1 1 d .
H9 H 0.0236 -0.0256 0.7916 0.108 Uiso 1 1 d R
C10 C 0.12801(14) -0.1713(5) 0.7844(4) 0.0741(8) Uani 1 1 d .
H10 H 0.1165 -0.3343 0.7226 0.089 Uiso 1 1 d R
C8 C 0.08868(15) 0.1645(6) 0.9214(4) 0.0828(9) Uani 1 1 d .
H8 H 0.0471 0.2616 0.9592 0.099 Uiso 1 1 d R

loop_
_atom_site_aniso_label
_atom_site_aniso_U_11
_atom_site_aniso_U_22
_atom_site_aniso_U_33
_atom_site_aniso_U_23
_atom_site_aniso_U_13
_atom_site_aniso_U_12
F1 0.0497(6) 0.0368(6) 0.0484(7) 0.0048(5) -0.0067(5) 0.0052(5)
F2 0.0569(7) 0.0614(8) 0.0331(7) -0.0077(5) 0.0032(5) -0.0001(5)
O2 0.0437(7) 0.0504(9) 0.0411(8) -0.0165(6) -0.0026(5) 0.0053(6)
O1 0.0420(7) 0.0463(8) 0.0411(8) -0.0050(6) -0.0005(5) 0.0080(6)
C1 0.0378(8) 0.0307(9) 0.0327(10) -0.0011(7) 0.0039(6) -0.0024(7)
C4 0.0528(12) 0.0397(12) 0.0691(15) 0.0024(10) 0.0000(10) -0.0071(9)
C6 0.0473(11) 0.0631(15) 0.0549(14) 0.0015(11) 0.0045(9) -0.0005(10)
C3 0.0476(10) 0.0329(10) 0.0568(13) -0.0053(9) -0.0027(8) -0.0007(8)
C5 0.0419(10) 0.0473(12) 0.0589(14) 0.0109(10) 0.0035(9) -0.0064(8)
C2 0.0423(9) 0.0336(10) 0.0342(10) -0.0016(7) 0.0007(7) 0.0042(7)
C7 0.0657(15) 0.0694(17) 0.0729(19) -0.0032(13) 0.0179(12) 0.0039(12)
C9 0.0409(13) 0.106(3) 0.123(3) 0.001(2) -0.0031(14) 0.0033(14)
C10 0.0460(12) 0.0754(18) 0.101(2) -0.0020(15) -0.0037(12) -0.0089(12)
C8 0.0554(15) 0.088(2) 0.105(3) 0.0126(18) 0.0244(15) 0.0173(14)

loop_
_atom_type_symbol
_atom_type_description
_atom_type_scat_dispersion_real
_atom_type_scat_dispersion_imag
_atom_type_scat_source
C C 0.0033 0.0016 'International Tables Vol C Tables 4.2.6.8 and 6.1.1.4'
H H 0.0000 0.0000 'International Tables Vol C Tables 4.2.6.8 and 6.1.1.4'
F F 0.0171 0.0103 'International Tables Vol C Tables 4.2.6.8 and 6.1.1.4'
O O 0.0106 0.0060 'International Tables Vol C Tables 4.2.6.8 and 6.1.1.4'

loop_
_geom_angle_atom_site_label_1
_geom_angle_atom_site_label_2
_geom_angle_atom_site_label_3
_geom_angle
C1 O2 H2 113.7
O1 C1 O2 127.02(17)
O1 C1 C2 118.44(15)
O2 C1 C2 114.42(15)
C3 C4 C5 131.7(2)
C3 C4 H4 111.1
C5 C4 H4 117.1
C7 C6 C5 120.8(2)
C7 C6 H6 121.8
C5 C6 H6 117.4
C4 C3 C2 129.23(19)
C4 C3 H3 124.4
C2 C3 H3 106.3
C6 C5 C10 118.3(2)
C6 C5 C4 123.3(2)
C10 C5 C4 118.3(2)
F1 C2 F2 106.16(15)
F1 C2 C3 113.02(15)
F2 C2 C3 108.86(15)
F1 C2 C1 109.96(14)
F2 C2 C1 107.12(15)
C3 C2 C1 111.41(16)
C8 C7 C6 120.1(3)
C8 C7 H7 122.4
C6 C7 H7 117.5
C8 C9 C10 120.8(3)
C8 C9 H9 118.0
C10 C9 H9 121.1
C9 C10 C5 120.2(3)
C9 C10 H10 123.8
C5 C10 H10 115.5
C9 C8 C7 119.8(3)
C9 C8 H8 119.3
C7 C8 H8 120.5

loop_
_geom_bond_atom_site_label_1
_geom_bond_atom_site_label_2
_geom_bond_distance
F1 C2 1.357(2)
F2 C2 1.367(2)
O2 C1 1.277(2)
O2 H2 0.8960
O1 C1 1.231(2)
C1 C2 1.535(3)
C4 C3 1.326(3)
C4 C5 1.472(3)
C4 H4 1.0729
C6 C7 1.383(3)
C6 C5 1.387(3)
C6 H6 1.0100
C3 C2 1.490(3)
C3 H3 0.9823
C5 C10 1.401(3)
C7 C8 1.377(4)
C7 H7 0.9545
C9 C8 1.369(5)
C9 C10 1.377(4)
C9 H9 0.9139
C10 H10 1.1032
C8 H8 0.9780

loop_
_cod_related_entry_id
_cod_related_entry_database
_cod_related_entry_code
1 ChemSpider 21194251
